data_7250449
loop_
_publ_author_name
'Zuo, Kang'
'Yu, Ruisi'
'Bao, Wei'
'Shao, Shuai'
'Cao, Qing-Ling'
'Du, Hao'
'Tian, Linna'
'Zhao, Jia-Jia'
'Chen, Li-Zhuang'

_publ_section_title
;
 A stable and sensitive organic--inorganic hybrid reversible thermochromic
 material: [1-(2-fluoroethyl)piperazine]2[CuCl4]
;
_journal_issue 27
_journal_name_full CrystEngComm
_journal_page_first 4707
_journal_page_last 4712
_journal_paper_doi 10.1039/D5CE00330J
_journal_volume 27
_journal_year 2025
_chemical_formula_moiety 'Cl4 Cu, C6 H15 F N2'
_chemical_formula_sum 'C6 H15 Cl4 Cu F N2'
_chemical_formula_weight 339.54
_space_group_crystal_system monoclinic
_space_group_IT_number 14
_space_group_name_Hall '-P 2yn'
_space_group_name_H-M_alt 'P 1 21/n 1'
_atom_sites_solution_hydrogens mixed
_atom_sites_solution_primary iterative
_audit_creation_date 2024-11-27
_audit_creation_method
;
Olex2 1.5-alpha
(compiled 2024.02.16 svn.r378c4104 for OlexSys, GUI svn.r6928)
;
_audit_update_record
;
2025-01-01 deposited with the CCDC.	2025-05-23 downloaded from the CCDC.
;
_cell_angle_alpha 90
_cell_angle_beta 102.460(4)
_cell_angle_gamma 90
_cell_formula_units_Z 4
_cell_length_a 7.5451(5)
_cell_length_b 17.9299(11)
_cell_length_c 9.7675(5)
_cell_measurement_reflns_used 3792
_cell_measurement_temperature 296(2)
_cell_measurement_theta_max 27.486
_cell_measurement_theta_min 3.108
_cell_volume 1290.25(14)
_computing_cell_refinement 'SAINT V8.40B (?, 2016)'
_computing_data_reduction 'SAINT V8.40B (?, 2016)'
_computing_molecular_graphics 'Olex2 1.5-alpha (Dolomanov et al., 2009)'
_computing_publication_material 'Olex2 1.5-alpha (Dolomanov et al., 2009)'
_computing_structure_refinement 'SHELXL 2018/3 (Sheldrick, 2015)'
_computing_structure_solution 'olex2.solve 1.5-alpha (Bourhis et al., 2015)'
_diffrn_ambient_temperature 296.15
_diffrn_measured_fraction_theta_full 0.995
_diffrn_measured_fraction_theta_max 0.990
_diffrn_measurement_device_type BRUKERCCD41
_diffrn_radiation_type MoK\a
_diffrn_radiation_wavelength 0.71073
_diffrn_reflns_av_R_equivalents 0.0180
_diffrn_reflns_av_unetI/netI 0.0211
_diffrn_reflns_Laue_measured_fraction_full 0.995
_diffrn_reflns_Laue_measured_fraction_max 0.990
_diffrn_reflns_limit_h_max 9
_diffrn_reflns_limit_h_min -8
_diffrn_reflns_limit_k_max 23
_diffrn_reflns_limit_k_min -19
_diffrn_reflns_limit_l_max 10
_diffrn_reflns_limit_l_min -12
_diffrn_reflns_number 7321
_diffrn_reflns_point_group_measured_fraction_full 0.995
_diffrn_reflns_point_group_measured_fraction_max 0.990
_diffrn_reflns_theta_full 25.242
_diffrn_reflns_theta_max 27.530
_diffrn_reflns_theta_min 2.419
_diffrn_source_current 30.0
_diffrn_source_power 1.35
_diffrn_source_voltage 45.0
_exptl_absorpt_coefficient_mu 2.499
_exptl_crystal_colour 'clear yellowish colourless'
_exptl_crystal_colour_lustre clear
_exptl_crystal_colour_modifier yellowish
_exptl_crystal_colour_primary colourless
_exptl_crystal_density_diffrn 1.748
_exptl_crystal_description block
_exptl_crystal_F_000 684
_exptl_crystal_size_max 0.13
_exptl_crystal_size_mid 0.12
_exptl_crystal_size_min 0.11
_refine_diff_density_max 0.659
_refine_diff_density_min -0.794
_refine_diff_density_rms 0.088
_refine_ls_extinction_method none
_refine_ls_goodness_of_fit_ref 1.081
_refine_ls_hydrogen_treatment mixed
_refine_ls_matrix_type full
_refine_ls_number_parameters 131
_refine_ls_number_reflns 2951
_refine_ls_number_restraints 0
_refine_ls_restrained_S_all 1.081
_refine_ls_R_factor_all 0.0349
_refine_ls_R_factor_gt 0.0298
_refine_ls_shift/su_max 0.001
_refine_ls_shift/su_mean 0.000
_refine_ls_structure_factor_coef Fsqd
_refine_ls_weighting_details 'w=1/[\s^2^(Fo^2^)+(0.0387P)^2^+0.5629P] where P=(Fo^2^+2Fc^2^)/3'
_refine_ls_weighting_scheme calc
_refine_ls_wR_factor_gt 0.0721
_refine_ls_wR_factor_ref 0.0748
_reflns_Friedel_coverage 0.000
_reflns_number_gt 2605
_reflns_number_total 2951
_reflns_threshold_expression 'I > 2\s(I)'
_cod_data_source_file d5ce00330j2.cif
_cod_data_source_block 1_a_CCDC1
_cod_depositor_comments 'Adding full bibliography for 7250447--7250449.cif.'
_cod_database_code 7250449
_shelx_shelxl_version_number 2018/3
_shelx_space_group_comment
;
The symmetry employed for this shelxl refinement is uniquely defined
by the following loop, which should always be used as a source of
symmetry information in preference to the above space-group names.
They are only intended as comments.
;
_shelx_estimated_absorpt_t_max 0.771
_shelx_estimated_absorpt_t_min 0.737
_olex2_refinement_description
;
1. Fixed Uiso
 At 1.2 times of:
  All C(H,H) groups, All N(H,H) groups
2.a Secondary CH2 refined with riding coordinates:
 C1(H1A,H1B), C2(H2A,H2B), C3(H3A,H3B), C4(H4A,H4B), N5(H5A,H5B), C6(H6A,H6B),
 C7(H7A,H7B)
;
_olex2_submission_special_instructions 'No special instructions were received'

loop_
_space_group_symop_operation_xyz
'x, y, z'
'-x+1/2, y+1/2, -z+1/2'
'-x, -y, -z'
'x-1/2, -y-1/2, z-1/2'

loop_
_atom_site_label
_atom_site_type_symbol
_atom_site_fract_x
_atom_site_fract_y
_atom_site_fract_z
_atom_site_U_iso_or_equiv
_atom_site_adp_type
_atom_site_occupancy
_atom_site_site_symmetry_order
_atom_site_calc_flag
_atom_site_refinement_flags_posn
_atom_site_refinement_flags_adp
_atom_site_refinement_flags_occupancy
_atom_site_disorder_assembly
_atom_site_disorder_group
Cu1 Cu 0.31071(4) 0.59023(2) 0.72748(2) 0.02845(9) Uani 1 1 d . . . . .
Cl1 Cl 0.08919(8) 0.58382(4) 0.85490(6) 0.04051(15) Uani 1 1 d . . . . .
Cl2 Cl 0.24791(7) 0.48654(3) 0.59862(5) 0.03186(13) Uani 1 1 d . . . . .
Cl3 Cl 0.54797(9) 0.62982(4) 0.88412(6) 0.04706(17) Uani 1 1 d . . . . .
Cl4 Cl 0.28867(8) 0.67277(3) 0.55018(5) 0.03584(14) Uani 1 1 d . . . . .
F1 F 0.2292(2) 0.78501(9) -0.08115(16) 0.0589(4) Uani 1 1 d . . . . .
N2 N 0.2754(2) 0.67472(9) 0.13495(17) 0.0222(3) Uani 1 1 d . . . . .
C1 C 0.2976(3) 0.80699(13) 0.0573(3) 0.0389(5) Uani 1 1 d . . . . .
H1A H 0.199087 0.823463 0.099380 0.047 Uiso 1 1 calc R U . . .
H1B H 0.381400 0.848230 0.059499 0.047 Uiso 1 1 calc R U . . .
C2 C 0.3932(3) 0.74248(12) 0.1377(2) 0.0321(5) Uani 1 1 d . . . . .
H2A H 0.437899 0.757567 0.234392 0.039 Uiso 1 1 calc R U . . .
H2B H 0.497358 0.729395 0.099262 0.039 Uiso 1 1 calc R U . . .
C3 C 0.1068(3) 0.69156(12) 0.1867(2) 0.0309(5) Uani 1 1 d . . . . .
H3A H 0.032576 0.726297 0.122753 0.037 Uiso 1 1 calc R U . . .
H3B H 0.140220 0.715441 0.277722 0.037 Uiso 1 1 calc R U . . .
C4 C -0.0030(3) 0.62258(13) 0.1991(2) 0.0327(5) Uani 1 1 d . . . . .
H4A H -0.105187 0.635630 0.239893 0.039 Uiso 1 1 calc R U . . .
H4B H -0.050178 0.602021 0.106504 0.039 Uiso 1 1 calc R U . . .
N5 N 0.1106(2) 0.56580(10) 0.28805(18) 0.0290(4) Uani 1 1 d . . . . .
H5A H 0.148479 0.583763 0.374366 0.035 Uiso 1 1 calc R U . . .
H5B H 0.044382 0.525265 0.293345 0.035 Uiso 1 1 calc R U . . .
C6 C 0.2699(3) 0.54544(12) 0.2295(2) 0.0303(4) Uani 1 1 d . . . . .
H6A H 0.228854 0.523452 0.137408 0.036 Uiso 1 1 calc R U . . .
H6B H 0.342739 0.508708 0.289595 0.036 Uiso 1 1 calc R U . . .
C7 C 0.3838(3) 0.61357(12) 0.2185(2) 0.0269(4) Uani 1 1 d . . . . .
H7A H 0.436133 0.631862 0.311962 0.032 Uiso 1 1 calc R U . . .
H7B H 0.482770 0.599708 0.174616 0.032 Uiso 1 1 calc R U . . .
H2 H 0.240(3) 0.6600(14) 0.052(3) 0.032(6) Uiso 1 1 d . . . . .

loop_
_atom_site_aniso_label
_atom_site_aniso_U_11
_atom_site_aniso_U_22
_atom_site_aniso_U_33
_atom_site_aniso_U_23
_atom_site_aniso_U_13
_atom_site_aniso_U_12
Cu1 0.03196(16) 0.02856(16) 0.02436(14) -0.00335(9) 0.00505(10) -0.00502(10)
Cl1 0.0447(3) 0.0495(4) 0.0314(3) -0.0131(2) 0.0171(2) -0.0176(3)
Cl2 0.0385(3) 0.0249(3) 0.0317(3) -0.00416(19) 0.0065(2) -0.0014(2)
Cl3 0.0404(3) 0.0551(4) 0.0401(3) -0.0116(3) -0.0036(2) -0.0065(3)
Cl4 0.0453(3) 0.0317(3) 0.0294(3) 0.0009(2) 0.0058(2) -0.0113(2)
F1 0.0728(11) 0.0515(10) 0.0422(8) 0.0135(7) -0.0103(8) -0.0005(8)
N2 0.0254(8) 0.0210(8) 0.0192(8) 0.0011(6) 0.0029(6) 0.0000(7)
C1 0.0417(13) 0.0274(12) 0.0452(13) 0.0063(10) 0.0042(10) -0.0050(10)
C2 0.0322(11) 0.0260(11) 0.0358(11) 0.0040(9) 0.0022(9) -0.0070(9)
C3 0.0302(11) 0.0269(11) 0.0374(11) 0.0056(9) 0.0116(9) 0.0077(9)
C4 0.0262(11) 0.0387(13) 0.0338(11) 0.0072(9) 0.0077(9) 0.0017(9)
N5 0.0304(9) 0.0281(9) 0.0280(9) 0.0050(7) 0.0051(7) -0.0055(8)
C6 0.0350(11) 0.0214(10) 0.0343(11) 0.0020(8) 0.0070(9) 0.0029(9)
C7 0.0245(10) 0.0262(11) 0.0297(10) 0.0048(8) 0.0054(8) 0.0041(8)

loop_
_atom_type_symbol
_atom_type_description
_atom_type_scat_dispersion_real
_atom_type_scat_dispersion_imag
_atom_type_scat_source
C C 0.0033 0.0016 'International Tables Vol C Tables 4.2.6.8 and 6.1.1.4'
H H 0.0000 0.0000 'International Tables Vol C Tables 4.2.6.8 and 6.1.1.4'
Cl Cl 0.1484 0.1585 'International Tables Vol C Tables 4.2.6.8 and 6.1.1.4'
Cu Cu 0.3201 1.2651 'International Tables Vol C Tables 4.2.6.8 and 6.1.1.4'
F F 0.0171 0.0103 'International Tables Vol C Tables 4.2.6.8 and 6.1.1.4'
N N 0.0061 0.0033 'International Tables Vol C Tables 4.2.6.8 and 6.1.1.4'

loop_
_geom_angle_atom_site_label_1
_geom_angle_atom_site_label_2
_geom_angle_atom_site_label_3
_geom_angle
_geom_angle_site_symmetry_1
_geom_angle_site_symmetry_3
_geom_angle_publ_flag
Cl2 Cu1 Cl1 99.96(2) . . ?
Cl2 Cu1 Cl4 98.14(2) . . ?
Cl3 Cu1 Cl1 102.55(3) . . ?
Cl3 Cu1 Cl2 134.34(3) . . ?
Cl3 Cu1 Cl4 103.63(3) . . ?
Cl4 Cu1 Cl1 120.53(3) . . ?
C2 N2 H2 109.5(17) . . ?
C3 N2 C2 111.92(16) . . ?
C3 N2 C7 111.55(15) . . ?
C3 N2 H2 106.1(17) . . ?
C7 N2 C2 109.27(15) . . ?
C7 N2 H2 108.4(17) . . ?
F1 C1 H1A 109.9 . . ?
F1 C1 H1B 109.9 . . ?
F1 C1 C2 109.1(2) . . ?
H1A C1 H1B 108.3 . . ?
C2 C1 H1A 109.9 . . ?
C2 C1 H1B 109.9 . . ?
N2 C2 H2A 108.9 . . ?
N2 C2 H2B 108.9 . . ?
C1 C2 N2 113.57(18) . . ?
C1 C2 H2A 108.9 . . ?
C1 C2 H2B 108.9 . . ?
H2A C2 H2B 107.7 . . ?
N2 C3 H3A 109.1 . . ?
N2 C3 H3B 109.1 . . ?
N2 C3 C4 112.54(17) . . ?
H3A C3 H3B 107.8 . . ?
C4 C3 H3A 109.1 . . ?
C4 C3 H3B 109.1 . . ?
C3 C4 H4A 109.5 . . ?
C3 C4 H4B 109.5 . . ?
H4A C4 H4B 108.1 . . ?
N5 C4 C3 110.55(17) . . ?
N5 C4 H4A 109.5 . . ?
N5 C4 H4B 109.5 . . ?
C4 N5 H5A 109.5 . . ?
C4 N5 H5B 109.5 . . ?
H5A N5 H5B 108.0 . . ?
C6 N5 C4 110.90(16) . . ?
C6 N5 H5A 109.5 . . ?
C6 N5 H5B 109.5 . . ?
N5 C6 H6A 109.6 . . ?
N5 C6 H6B 109.6 . . ?
N5 C6 C7 110.44(17) . . ?
H6A C6 H6B 108.1 . . ?
C7 C6 H6A 109.6 . . ?
C7 C6 H6B 109.6 . . ?
N2 C7 C6 112.19(17) . . ?
N2 C7 H7A 109.2 . . ?
N2 C7 H7B 109.2 . . ?
C6 C7 H7A 109.2 . . ?
C6 C7 H7B 109.2 . . ?
H7A C7 H7B 107.9 . . ?

loop_
_geom_bond_atom_site_label_1
_geom_bond_atom_site_label_2
_geom_bond_distance
_geom_bond_site_symmetry_2
_geom_bond_publ_flag
Cu1 Cl1 2.2920(6) . ?
Cu1 Cl2 2.2379(6) . ?
Cu1 Cl3 2.2062(6) . ?
Cu1 Cl4 2.2566(6) . ?
F1 C1 1.396(3) . ?
N2 C2 1.502(3) . ?
N2 C3 1.497(3) . ?
N2 C7 1.500(3) . ?
N2 H2 0.84(3) . ?
C1 H1A 0.9700 . ?
C1 H1B 0.9700 . ?
C1 C2 1.494(3) . ?
C2 H2A 0.9700 . ?
C2 H2B 0.9700 . ?
C3 H3A 0.9700 . ?
C3 H3B 0.9700 . ?
C3 C4 1.508(3) . ?
C4 H4A 0.9700 . ?
C4 H4B 0.9700 . ?
C4 N5 1.485(3) . ?
N5 H5A 0.8900 . ?
N5 H5B 0.8900 . ?
N5 C6 1.483(3) . ?
C6 H6A 0.9700 . ?
C6 H6B 0.9700 . ?
C6 C7 1.511(3) . ?
C7 H7A 0.9700 . ?
C7 H7B 0.9700 . ?

loop_
_geom_torsion_atom_site_label_1
_geom_torsion_atom_site_label_2
_geom_torsion_atom_site_label_3
_geom_torsion_atom_site_label_4
_geom_torsion
_geom_torsion_site_symmetry_1
_geom_torsion_site_symmetry_2
_geom_torsion_site_symmetry_3
_geom_torsion_site_symmetry_4
_geom_torsion_publ_flag
F1 C1 C2 N2 -57.1(3) . . . . ?
N2 C3 C4 N5 54.6(2) . . . . ?
C2 N2 C3 C4 -173.92(17) . . . . ?
C2 N2 C7 C6 175.65(17) . . . . ?
C3 N2 C2 C1 -55.9(2) . . . . ?
C3 N2 C7 C6 51.4(2) . . . . ?
C3 C4 N5 C6 -58.3(2) . . . . ?
C4 N5 C6 C7 58.7(2) . . . . ?
N5 C6 C7 N2 -55.3(2) . . . . ?
C7 N2 C2 C1 -179.94(19) . . . . ?
C7 N2 C3 C4 -51.1(2) . . . . ?
